data_2238208
loop_
_publ_author_name
'Hossain, G. M. Golzar'

_publ_section_title
;
 Bis{3-amino-1-carbamothioyl-5-[(2-{[(5-methyl-1<i>H</i>-imidazol-3-ium-4-yl)methyl]sulfanyl}ethyl)amino]-1<i>H</i>-1,2,4-triazol-4-ium}
 hexachloridobismuthate(III) nitrate dihydrate
;
_journal_coeditor_code LH5614
_journal_issue 7
_journal_name_full 'Acta Crystallographica Section E'
_journal_page_first m402
_journal_page_last m403
_journal_paper_doi 10.1107/S1600536813016449
_journal_volume 69
_journal_year 2013
_chemical_formula_iupac '(C10 H18 N8 S2)2 [Bi Cl6]N O3 , 2H2 O'
_chemical_formula_moiety '2(C10 H18 N8 S2 2+), Bi Cl6 3-, N O3 -, 2(H2 O)'
_chemical_formula_sum 'C20 H40 Bi Cl6 N17 O5 S4'
_chemical_formula_weight 1148.61
_chemical_name_systematic
;Bis{3-amino-1-carbamothioyl-5-[(2-{[(5-methyl-1<i>H</i>-imidazol-3-ium-4-yl)methyl]sulfanyl}ethyl)amino]-1<i>H</i>-1,2,4-triazol-4-ium}
hexachloridobismuthate(III) nitrate dihydrate
;
_space_group_IT_number 2
_symmetry_cell_setting triclinic
_symmetry_space_group_name_Hall '-P 1'
_symmetry_space_group_name_H-M 'P -1'
_atom_sites_solution_hydrogens geom
_atom_sites_solution_primary direct
_atom_sites_solution_secondary difmap
_cell_angle_alpha 94.3760(10)
_cell_angle_beta 100.7170(10)
_cell_angle_gamma 92.1670(10)
_cell_formula_units_Z 2
_cell_length_a 8.87500(10)
_cell_length_b 14.2860(2)
_cell_length_c 16.6500(2)
_cell_measurement_reflns_used 9432
_cell_measurement_temperature 150(2)
_cell_measurement_theta_max 27.48
_cell_measurement_theta_min 2.71
_cell_volume 2065.24(5)
_computing_cell_refinement 'DENZO (Otwinowski & Minor, 1997) and COLLECT (Hooft, 1998)'
_computing_data_collection 'DENZO (Otwinowski & Minor, 1997) and COLLECT (Hooft, 1998)'
_computing_data_reduction 'DENZO (Otwinowski & Minor, 1997) and COLLECT (Hooft, 1998)'
_computing_molecular_graphics 'ORTEP-3 for windows (Farrugia, 2012) and PLATON (Spek, 2009)'
_computing_publication_material 'WinGX (Farrugia, 2012)'
_computing_structure_refinement 'SHELXL97 (Sheldrick, 2008)'
_computing_structure_solution 'SHELXS97 (Sheldrick, 2008)'
_diffrn_ambient_temperature 150(2)
_diffrn_measured_fraction_theta_full 0.990
_diffrn_measured_fraction_theta_max 0.990
_diffrn_measurement_device_type 'Nonius KappaCCD'
_diffrn_measurement_method '\w scans'
_diffrn_radiation_monochromator graphite
_diffrn_radiation_source 'fine-focus sealed tube'
_diffrn_radiation_type MoK\a
_diffrn_radiation_wavelength 0.71073
_diffrn_reflns_av_R_equivalents 0.0612
_diffrn_reflns_av_sigmaI/netI 0.0469
_diffrn_reflns_limit_h_max 11
_diffrn_reflns_limit_h_min -11
_diffrn_reflns_limit_k_max 18
_diffrn_reflns_limit_k_min -18
_diffrn_reflns_limit_l_max 21
_diffrn_reflns_limit_l_min -21
_diffrn_reflns_number 34173
_diffrn_reflns_theta_full 27.51
_diffrn_reflns_theta_max 27.51
_diffrn_reflns_theta_min 2.98
_diffrn_standards_decay_% 0
_exptl_absorpt_coefficient_mu 4.914
_exptl_absorpt_correction_T_max 0.4398
_exptl_absorpt_correction_T_min 0.4398
_exptl_absorpt_correction_type multi-scan
_exptl_absorpt_process_details
;
(SORTAV; Blessing, 1995)
;
_exptl_crystal_colour colorless
_exptl_crystal_density_diffrn 1.850
_exptl_crystal_density_method 'not measured'
_exptl_crystal_description Block
_exptl_crystal_F_000 1136
_exptl_crystal_size_max 0.20
_exptl_crystal_size_mid 0.20
_exptl_crystal_size_min 0.20
_refine_diff_density_max 2.717
_refine_diff_density_min -2.158
_refine_ls_extinction_coef 0.0014(3)
_refine_ls_extinction_expression Fc^*^=kFc[1+0.001xFc^2^\l^3^/sin(2\q)]^-1/4^
_refine_ls_extinction_method 'SHELXL97 (Sheldrick, 2008)'
_refine_ls_goodness_of_fit_ref 1.049
_refine_ls_hydrogen_treatment mixed
_refine_ls_matrix_type full
_refine_ls_number_parameters 541
_refine_ls_number_reflns 9432
_refine_ls_number_restraints 24
_refine_ls_restrained_S_all 1.050
_refine_ls_R_factor_all 0.0465
_refine_ls_R_factor_gt 0.0403
_refine_ls_shift/su_max 0.001
_refine_ls_shift/su_mean 0.000
_refine_ls_structure_factor_coef Fsqd
_refine_ls_weighting_details 'calc w=1/[\s^2^(Fo^2^)+(0.0527P)^2^+5.0184P] where P=(Fo^2^+2Fc^2^)/3'
_refine_ls_weighting_scheme calc
_refine_ls_wR_factor_gt 0.0988
_refine_ls_wR_factor_ref 0.1022
_reflns_number_gt 8522
_reflns_number_total 9432
_reflns_threshold_expression I>2\s(I)
_cod_data_source_file lh5614.cif
_cod_data_source_block I
_cod_original_cell_volume 2065.24(4)
_cod_database_code 2238208
_cod_database_fobs_code 2238208

loop_
_symmetry_equiv_pos_as_xyz
'x, y, z'
'-x, -y, -z'

loop_
_atom_site_type_symbol
_atom_site_label
_atom_site_fract_x
_atom_site_fract_y
_atom_site_fract_z
_atom_site_U_iso_or_equiv
_atom_site_adp_type
_atom_site_calc_flag
_atom_site_refinement_flags
_atom_site_occupancy
_atom_site_symmetry_multiplicity
S S1 0.94732(15) 0.67239(9) 0.34141(8) 0.0342(3) Uani d . 1 1
S S2 0.98090(19) 0.58775(13) 0.08391(10) 0.0496(4) Uani d . 1 1
N N1 1.3722(6) 0.6664(4) 0.5461(3) 0.0407(11) Uani d D 1 1
N N2 1.1338(5) 0.6703(3) 0.5467(3) 0.0362(10) Uani d D 1 1
N N3 0.7375(6) 0.5559(4) 0.1852(3) 0.0397(11) Uani d D 1 1
N N4 0.4915(6) 0.5895(4) 0.1124(3) 0.0395(11) Uani d D 1 1
N N5 0.5433(6) 0.6162(4) -0.0108(3) 0.0416(11) Uani d . 1 1
N N6 0.6766(5) 0.5934(3) 0.0442(3) 0.0381(10) Uani d . 1 1
N N7 0.2906(7) 0.6302(5) 0.0070(4) 0.0582(15) Uani d D 1 1
N N8 0.8045(6) 0.6170(4) -0.0581(3) 0.0488(13) Uani d D 1 1
C C1 1.2997(6) 0.6179(4) 0.4738(3) 0.0327(11) Uani d . 1 1
C C2 1.2710(8) 0.6972(5) 0.5884(4) 0.0447(14) Uani d . 1 1
H H2 1.2929 0.7327 0.6402 0.054 Uiso calc R 1 1
C C3 1.1469(6) 0.6205(4) 0.4735(3) 0.0307(10) Uani d . 1 1
C C4 1.0117(6) 0.5830(4) 0.4118(3) 0.0321(11) Uani d . 1 1
H H4A 0.9275 0.5644 0.4398 0.038 Uiso calc R 1 1
H H4B 1.0389 0.5265 0.3804 0.038 Uiso calc R 1 1
C C5 0.7434(6) 0.6431(4) 0.3189(4) 0.0369(12) Uani d . 1 1
H H5A 0.7072 0.6377 0.3712 0.044 Uiso calc R 1 1
H H5B 0.6905 0.6953 0.2917 0.044 Uiso calc R 1 1
C C6 0.6977(6) 0.5536(4) 0.2652(3) 0.0397(13) Uani d . 1 1
H H6A 0.7485 0.5010 0.2927 0.048 Uiso calc R 1 1
H H6B 0.5853 0.5412 0.2585 0.048 Uiso calc R 1 1
C C7 0.6429(6) 0.5785(4) 0.1187(3) 0.0354(12) Uani d . 1 1
C C8 0.4379(7) 0.6133(4) 0.0328(4) 0.0430(13) Uani d . 1 1
C C9 1.3858(7) 0.5787(5) 0.4114(4) 0.0427(13) Uani d . 1 1
H H9A 1.4099 0.6285 0.3777 0.064 Uiso calc R 1 1
H H9B 1.3230 0.5280 0.3764 0.064 Uiso calc R 1 1
H H9C 1.4814 0.5539 0.4391 0.064 Uiso calc R 1 1
C C10 0.8161(7) 0.6009(4) 0.0190(4) 0.0424(13) Uani d . 1 1
S S3 0.24517(18) 0.19615(10) 0.86591(9) 0.0416(3) Uani d . 1 1
S S4 0.32138(14) 0.09271(11) 0.62576(8) 0.0352(3) Uani d . 1 1
N N11 0.3547(5) -0.1218(3) 0.8769(3) 0.0345(10) Uani d D 1 1
N N12 0.4499(5) 0.0078(4) 0.8468(3) 0.0376(10) Uani d D 1 1
N N13 0.0633(4) 0.0708(3) 0.7198(2) 0.0281(9) Uani d D 1 1
N N14 -0.1794(5) 0.0852(3) 0.6379(2) 0.0270(9) Uani d D 1 1
N N15 -0.1160(4) 0.1080(3) 0.5168(2) 0.0277(9) Uani d . 1 1
N N16 0.0146(4) 0.0950(3) 0.5773(2) 0.0239(8) Uani d . 1 1
N N17 -0.3771(5) 0.1081(5) 0.5248(3) 0.0467(13) Uani d D 1 1
N N18 0.1552(5) 0.1189(3) 0.4797(3) 0.0315(9) Uani d D 1 1
C C11 0.3124(6) -0.0522(4) 0.9296(3) 0.0297(10) Uani d . 1 1
C C12 0.4370(6) -0.0842(4) 0.8284(3) 0.0383(12) Uani d . 1 1
H H12A 0.4798 -0.1175 0.7871 0.046 Uiso calc R 1 1
C C13 0.3730(6) 0.0303(4) 0.9106(3) 0.0313(11) Uani d . 1 1
C C14 0.3565(7) 0.1286(4) 0.9417(3) 0.0368(12) Uani d . 1 1
H H14A 0.4600 0.1600 0.9599 0.044 Uiso calc R 1 1
H H14B 0.3064 0.1282 0.9900 0.044 Uiso calc R 1 1
C C15 0.0509(6) 0.1450(5) 0.8563(4) 0.0421(13) Uani d . 1 1
H H15A 0.0348 0.1296 0.9112 0.051 Uiso calc R 1 1
H H15B -0.0230 0.1925 0.8373 0.051 Uiso calc R 1 1
C C16 0.0160(6) 0.0566(4) 0.7974(3) 0.0314(11) Uani d . 1 1
H H16A 0.0706 0.0038 0.8226 0.038 Uiso calc R 1 1
H H16B -0.0956 0.0398 0.7872 0.038 Uiso calc R 1 1
C C17 -0.0274(5) 0.0827(3) 0.6512(3) 0.0222(9) Uani d . 1 1
C C18 -0.2286(6) 0.1011(4) 0.5559(3) 0.0304(11) Uani d . 1 1
C C19 0.2162(6) -0.0740(5) 0.9913(3) 0.0402(13) Uani d . 1 1
H H19A 0.2623 -0.1235 1.0239 0.060 Uiso calc R 1 1
H H19B 0.1125 -0.0955 0.9628 0.060 Uiso calc R 1 1
H H19C 0.2108 -0.0173 1.0274 0.060 Uiso calc R 1 1
C C20 0.1598(5) 0.1032(3) 0.5573(3) 0.0253(9) Uani d . 1 1
Bi Bi1 0.200467(18) 0.255209(11) 0.278175(10) 0.02225(8) Uani d . 1 1
Cl Cl1 0.16339(17) 0.16319(11) 0.13224(8) 0.0416(3) Uani d . 1 1
Cl Cl2 -0.05587(14) 0.17031(9) 0.30498(8) 0.0328(3) Uani d . 1 1
Cl Cl3 0.38963(14) 0.12542(9) 0.34520(7) 0.0301(3) Uani d . 1 1
Cl Cl4 0.03748(16) 0.40620(10) 0.23050(9) 0.0392(3) Uani d . 1 1
Cl Cl5 0.44926(16) 0.35260(11) 0.24484(9) 0.0454(3) Uani d . 1 1
Cl Cl6 0.24345(15) 0.34255(9) 0.43761(8) 0.0341(3) Uani d . 1 1
O O3 0.3595(4) 0.8967(3) 0.2430(2) 0.0373(9) Uani d . 1 1
O O4 0.4022(7) 0.7788(4) 0.1648(4) 0.0764(17) Uani d . 1 1
O O5 0.2846(7) 0.7574(3) 0.2640(4) 0.0723(16) Uani d . 1 1
N N19 0.3509(5) 0.8126(3) 0.2230(3) 0.0330(9) Uani d . 1 1
O O1 0.7188(6) 0.3082(3) 0.1521(3) 0.0549(12) Uani d D 1 1
O O2 0.2936(6) 0.5740(3) 0.2091(3) 0.0565(12) Uani d D 1 1
H H1N 1.473(3) 0.679(5) 0.560(5) 0.068 Uiso d D 1 1
H H2N 1.049(5) 0.673(5) 0.567(4) 0.068 Uiso d D 1 1
H H3N 0.831(4) 0.569(6) 0.176(5) 0.068 Uiso d D 1 1
H H4N 0.436(8) 0.573(6) 0.150(4) 0.068 Uiso d D 1 1
H H7A 0.226(7) 0.627(6) 0.043(4) 0.068 Uiso d D 1 1
H H7B 0.270(9) 0.641(6) -0.0466(18) 0.068 Uiso d D 1 1
H H8A 0.711(4) 0.629(6) -0.084(4) 0.068 Uiso d D 1 1
H H8B 0.898(4) 0.623(6) -0.070(5) 0.068 Uiso d D 1 1
H H11N 0.341(9) -0.1839(15) 0.871(5) 0.068 Uiso d D 1 1
H H12N 0.498(8) 0.048(4) 0.822(4) 0.068 Uiso d D 1 1
H H13N 0.160(3) 0.073(6) 0.715(5) 0.068 Uiso d D 1 1
H H14N -0.232(7) 0.089(6) 0.677(3) 0.068 Uiso d D 1 1
H H17A -0.446(7) 0.088(5) 0.551(4) 0.068 Uiso d D 1 1
H H17B -0.414(8) 0.110(6) 0.4731(16) 0.068 Uiso d D 1 1
H H18A 0.068(5) 0.122(6) 0.446(4) 0.068 Uiso d D 1 1
H H18B 0.246(4) 0.127(6) 0.467(5) 0.068 Uiso d D 1 1
H H11 0.646(5) 0.338(5) 0.165(5) 0.085 Uiso d D 1 1
H H12 0.803(4) 0.334(5) 0.179(5) 0.085 Uiso d D 1 1
H H21 0.199(4) 0.554(5) 0.203(6) 0.085 Uiso d D 1 1
H H22 0.292(8) 0.6343(15) 0.216(6) 0.085 Uiso d D 1 1

loop_
_atom_site_aniso_label
_atom_site_aniso_U_11
_atom_site_aniso_U_22
_atom_site_aniso_U_33
_atom_site_aniso_U_12
_atom_site_aniso_U_13
_atom_site_aniso_U_23
S1 0.0337(7) 0.0303(7) 0.0368(7) -0.0021(5) 0.0027(5) 0.0041(5)
S2 0.0429(8) 0.0642(11) 0.0432(8) 0.0111(7) 0.0087(7) 0.0089(8)
N1 0.034(2) 0.047(3) 0.038(3) 0.005(2) 0.001(2) 0.002(2)
N2 0.039(3) 0.039(3) 0.033(2) 0.014(2) 0.012(2) 0.000(2)
N3 0.038(3) 0.039(3) 0.039(3) 0.000(2) -0.001(2) 0.004(2)
N4 0.039(3) 0.039(3) 0.039(3) 0.004(2) 0.006(2) 0.002(2)
N5 0.037(3) 0.042(3) 0.044(3) 0.006(2) 0.002(2) 0.003(2)
N6 0.036(2) 0.044(3) 0.033(2) 0.002(2) 0.0037(19) 0.003(2)
N7 0.041(3) 0.082(4) 0.051(3) 0.014(3) 0.003(3) 0.013(3)
N8 0.044(3) 0.061(4) 0.044(3) 0.009(3) 0.009(2) 0.016(3)
C1 0.032(3) 0.034(3) 0.032(3) 0.005(2) 0.005(2) 0.005(2)
C2 0.055(4) 0.050(4) 0.027(3) 0.014(3) 0.003(3) -0.004(2)
C3 0.034(3) 0.028(3) 0.031(3) 0.007(2) 0.007(2) 0.004(2)
C4 0.031(3) 0.026(3) 0.039(3) 0.002(2) 0.006(2) 0.001(2)
C5 0.030(3) 0.041(3) 0.042(3) 0.007(2) 0.009(2) 0.004(2)
C6 0.033(3) 0.047(3) 0.037(3) -0.006(2) 0.000(2) 0.011(3)
C7 0.039(3) 0.026(3) 0.040(3) 0.001(2) 0.004(2) 0.001(2)
C8 0.043(3) 0.046(3) 0.039(3) 0.004(3) 0.004(3) 0.003(3)
C9 0.043(3) 0.052(4) 0.038(3) 0.009(3) 0.017(3) 0.004(3)
C10 0.053(4) 0.035(3) 0.039(3) 0.004(3) 0.008(3) 0.003(2)
S3 0.0484(8) 0.0323(7) 0.0426(8) 0.0018(6) 0.0043(6) 0.0042(6)
S4 0.0211(6) 0.0537(8) 0.0322(6) 0.0046(5) 0.0071(5) 0.0069(6)
N11 0.036(2) 0.035(2) 0.034(2) 0.0098(19) 0.0080(19) 0.002(2)
N12 0.034(2) 0.047(3) 0.035(2) 0.001(2) 0.0139(19) 0.008(2)
N13 0.0219(19) 0.038(2) 0.025(2) 0.0053(17) 0.0041(16) 0.0081(18)
N14 0.022(2) 0.036(2) 0.024(2) 0.0007(16) 0.0057(16) 0.0053(17)
N15 0.0228(19) 0.038(2) 0.025(2) 0.0043(17) 0.0064(16) 0.0087(18)
N16 0.0197(18) 0.028(2) 0.0250(19) -0.0008(15) 0.0055(15) 0.0045(16)
N17 0.025(2) 0.084(4) 0.035(3) 0.009(2) 0.009(2) 0.017(3)
N18 0.027(2) 0.039(3) 0.032(2) 0.0053(19) 0.0112(18) 0.0116(19)
C11 0.025(2) 0.040(3) 0.023(2) 0.001(2) 0.0019(19) 0.005(2)
C12 0.039(3) 0.048(3) 0.029(3) 0.011(2) 0.009(2) -0.003(2)
C13 0.028(2) 0.039(3) 0.027(2) 0.004(2) 0.006(2) 0.004(2)
C14 0.044(3) 0.037(3) 0.028(3) 0.000(2) 0.004(2) -0.001(2)
C15 0.034(3) 0.052(4) 0.042(3) 0.009(3) 0.011(2) 0.002(3)
C16 0.028(2) 0.043(3) 0.024(2) 0.003(2) 0.0054(19) 0.010(2)
C17 0.025(2) 0.020(2) 0.024(2) 0.0003(17) 0.0088(18) 0.0030(17)
C18 0.025(2) 0.042(3) 0.026(2) 0.002(2) 0.0066(19) 0.006(2)
C19 0.036(3) 0.054(4) 0.035(3) 0.006(3) 0.014(2) 0.009(3)
C20 0.025(2) 0.024(2) 0.030(2) -0.0001(18) 0.0120(19) 0.0038(19)
Bi1 0.02270(10) 0.02247(11) 0.02244(11) 0.00348(6) 0.00593(6) 0.00206(6)
Cl1 0.0499(8) 0.0454(8) 0.0284(6) -0.0034(6) 0.0096(6) -0.0064(6)
Cl2 0.0273(6) 0.0376(7) 0.0335(6) -0.0020(5) 0.0070(5) 0.0013(5)
Cl3 0.0298(6) 0.0349(6) 0.0288(6) 0.0121(5) 0.0096(5) 0.0087(5)
Cl4 0.0394(7) 0.0322(7) 0.0489(8) 0.0130(5) 0.0111(6) 0.0099(6)
Cl5 0.0355(7) 0.0524(9) 0.0486(8) -0.0115(6) 0.0085(6) 0.0105(7)
Cl6 0.0362(6) 0.0353(7) 0.0301(6) -0.0006(5) 0.0084(5) -0.0050(5)
O3 0.034(2) 0.036(2) 0.045(2) 0.0017(16) 0.0146(17) 0.0069(17)
O4 0.104(4) 0.052(3) 0.089(4) -0.002(3) 0.065(4) -0.011(3)
O5 0.109(4) 0.037(3) 0.084(4) -0.009(3) 0.056(3) 0.005(3)
N19 0.032(2) 0.037(3) 0.033(2) 0.0059(18) 0.0158(18) -0.0033(19)
O1 0.049(3) 0.048(3) 0.063(3) 0.009(2) -0.003(2) 0.002(2)
O2 0.065(3) 0.048(3) 0.060(3) -0.003(2) 0.022(3) 0.004(2)

loop_
_atom_type_symbol
_atom_type_description
_atom_type_scat_dispersion_real
_atom_type_scat_dispersion_imag
_atom_type_scat_source
C C 0.0033 0.0016 'International Tables Vol C Tables 4.2.6.8 and 6.1.1.4'
H H 0.0000 0.0000 'International Tables Vol C Tables 4.2.6.8 and 6.1.1.4'
N N 0.0061 0.0033 'International Tables Vol C Tables 4.2.6.8 and 6.1.1.4'
O O 0.0106 0.0060 'International Tables Vol C Tables 4.2.6.8 and 6.1.1.4'
S S 0.1246 0.1234 'International Tables Vol C Tables 4.2.6.8 and 6.1.1.4'
Cl Cl 0.1484 0.1585 'International Tables Vol C Tables 4.2.6.8 and 6.1.1.4'
Bi Bi -4.1077 10.2566 'International Tables Vol C Tables 4.2.6.8 and 6.1.1.4'

loop_
_geom_angle_atom_site_label_1
_geom_angle_atom_site_label_2
_geom_angle_atom_site_label_3
_geom_angle
C5 S1 C4 100.1(3)
C2 N1 C1 110.3(5)
C2 N1 H1N 125(5)
C1 N1 H1N 125(5)
C2 N2 C3 109.7(5)
C2 N2 H2N 124(5)
C3 N2 H2N 125(5)
C7 N3 C6 124.6(5)
C7 N3 H3N 105(5)
C6 N3 H3N 125(5)
C7 N4 C8 106.4(5)
C7 N4 H4N 124(5)
C8 N4 H4N 128(5)
C8 N5 N6 103.1(5)
C7 N6 C10 130.8(5)
C7 N6 N5 110.7(5)
C10 N6 N5 117.9(5)
C8 N7 H7A 118(5)
C8 N7 H7B 112(5)
H7A N7 H7B 130(7)
C10 N8 H8A 116(5)
C10 N8 H8B 110(5)
H8A N8 H8B 134(7)
C3 C1 N1 106.1(5)
C3 C1 C9 131.6(5)
N1 C1 C9 122.2(5)
N1 C2 N2 107.9(5)
N1 C2 H2 126.0
N2 C2 H2 126.0
C1 C3 N2 106.0(5)
C1 C3 C4 131.4(5)
N2 C3 C4 122.6(5)
C3 C4 S1 110.1(4)
C3 C4 H4A 109.6
S1 C4 H4A 109.6
C3 C4 H4B 109.6
S1 C4 H4B 109.6
H4A C4 H4B 108.1
C6 C5 S1 114.4(4)
C6 C5 H5A 108.7
S1 C5 H5A 108.7
C6 C5 H5B 108.7
S1 C5 H5B 108.7
H5A C5 H5B 107.6
N3 C6 C5 113.2(5)
N3 C6 H6A 108.9
C5 C6 H6A 108.9
N3 C6 H6B 108.9
C5 C6 H6B 108.9
H6A C6 H6B 107.8
N3 C7 N4 125.6(5)
N3 C7 N6 128.0(5)
N4 C7 N6 106.4(5)
N5 C8 N7 125.2(6)
N5 C8 N4 113.3(5)
N7 C8 N4 121.4(6)
C1 C9 H9A 109.5
C1 C9 H9B 109.5
H9A C9 H9B 109.5
C1 C9 H9C 109.5
H9A C9 H9C 109.5
H9B C9 H9C 109.5
N8 C10 N6 113.9(6)
N8 C10 S2 125.2(5)
N6 C10 S2 120.9(4)
C14 S3 C15 103.0(3)
C12 N11 C11 109.9(5)
C12 N11 H11N 116(5)
C11 N11 H11N 134(5)
C12 N12 C13 109.2(5)
C12 N12 H12N 125(5)
C13 N12 H12N 126(5)
C17 N13 C16 125.9(4)
C17 N13 H13N 112(5)
C16 N13 H13N 122(5)
C17 N14 C18 107.7(4)
C17 N14 H14N 123(5)
C18 N14 H14N 128(5)
C18 N15 N16 103.3(4)
C17 N16 C20 130.2(4)
C17 N16 N15 110.6(4)
C20 N16 N15 119.0(4)
C18 N17 H17A 120(5)
C18 N17 H17B 124(5)
H17A N17 H17B 111(7)
C20 N18 H18A 122(5)
C20 N18 H18B 114(5)
H18A N18 H18B 124(7)
C13 C11 N11 106.1(4)
C13 C11 C19 132.0(5)
N11 C11 C19 121.9(5)
N11 C12 N12 108.3(5)
N11 C12 H12A 125.8
N12 C12 H12A 125.8
C11 C13 N12 106.5(5)
C11 C13 C14 130.8(5)
N12 C13 C14 122.5(5)
C13 C14 S3 113.3(4)
C13 C14 H14A 108.9
S3 C14 H14A 108.9
C13 C14 H14B 108.9
S3 C14 H14B 108.9
H14A C14 H14B 107.7
C16 C15 S3 114.0(4)
C16 C15 H15A 108.8
S3 C15 H15A 108.8
C16 C15 H15B 108.8
S3 C15 H15B 108.8
H15A C15 H15B 107.6
N13 C16 C15 111.0(4)
N13 C16 H16A 109.4
C15 C16 H16A 109.4
N13 C16 H16B 109.4
C15 C16 H16B 109.4
H16A C16 H16B 108.0
N13 C17 N14 127.2(4)
N13 C17 N16 126.8(4)
N14 C17 N16 106.0(4)
N15 C18 N17 126.3(5)
N15 C18 N14 112.5(4)
N17 C18 N14 121.2(4)
C11 C19 H19A 109.5
C11 C19 H19B 109.5
H19A C19 H19B 109.5
C11 C19 H19C 109.5
H19A C19 H19C 109.5
H19B C19 H19C 109.5
N18 C20 N16 113.0(4)
N18 C20 S4 124.6(4)
N16 C20 S4 122.4(4)
Cl1 Bi1 Cl2 90.41(4)
Cl1 Bi1 Cl3 91.37(4)
Cl2 Bi1 Cl3 95.21(4)
Cl1 Bi1 Cl4 96.86(5)
Cl2 Bi1 Cl4 89.39(4)
Cl3 Bi1 Cl4 170.54(4)
Cl1 Bi1 Cl5 89.31(5)
Cl2 Bi1 Cl5 175.50(4)
Cl3 Bi1 Cl5 89.29(4)
Cl4 Bi1 Cl5 86.18(5)
Cl1 Bi1 Cl6 176.47(4)
Cl2 Bi1 Cl6 88.29(4)
Cl3 Bi1 Cl6 85.48(4)
Cl4 Bi1 Cl6 86.40(4)
Cl5 Bi1 Cl6 92.24(4)
O3 N19 O4 122.6(5)
O3 N19 O5 119.0(4)
O4 N19 O5 118.5(5)
H11 O1 H12 109(3)
H21 O2 H22 105(3)

loop_
_geom_bond_atom_site_label_1
_geom_bond_atom_site_label_2
_geom_bond_distance
S1 C5 1.805(5)
S1 C4 1.834(5)
S2 C10 1.676(6)
N1 C2 1.310(8)
N1 C1 1.376(7)
N1 H1N 0.88(2)
N2 C2 1.312(8)
N2 C3 1.389(7)
N2 H2N 0.88(2)
N3 C7 1.327(7)
N3 C6 1.443(7)
N3 H3N 0.89(2)
N4 C7 1.345(7)
N4 C8 1.393(8)
N4 H4N 0.90(2)
N5 C8 1.288(8)
N5 N6 1.421(7)
N6 C7 1.359(7)
N6 C10 1.382(8)
N7 C8 1.336(8)
N7 H7A 0.90(2)
N7 H7B 0.90(2)
N8 C10 1.308(8)
N8 H8A 0.89(2)
N8 H8B 0.89(2)
C1 C3 1.356(7)
C1 C9 1.488(8)
C2 H2 0.9500
C3 C4 1.480(7)
C4 H4A 0.9900
C4 H4B 0.9900
C5 C6 1.499(8)
C5 H5A 0.9900
C5 H5B 0.9900
C6 H6A 0.9900
C6 H6B 0.9900
C9 H9A 0.9800
C9 H9B 0.9800
C9 H9C 0.9800
S3 C14 1.815(6)
S3 C15 1.822(6)
S4 C20 1.677(5)
N11 C12 1.315(7)
N11 C11 1.385(7)
N11 H11N 0.89(2)
N12 C12 1.323(8)
N12 C13 1.388(7)
N12 H12N 0.88(2)
N13 C17 1.296(6)
N13 C16 1.456(6)
N13 H13N 0.87(2)
N14 C17 1.328(6)
N14 C18 1.391(6)
N14 H14N 0.87(2)
N15 C18 1.296(6)
N15 N16 1.415(5)
N16 C17 1.372(6)
N16 C20 1.393(6)
N17 C18 1.333(7)
N17 H17A 0.87(2)
N17 H17B 0.86(2)
N18 C20 1.320(6)
N18 H18A 0.87(2)
N18 H18B 0.88(2)
C11 C13 1.360(7)
C11 C19 1.494(7)
C12 H12A 0.9500
C13 C14 1.482(8)
C14 H14A 0.9900
C14 H14B 0.9900
C15 C16 1.523(8)
C15 H15A 0.9900
C15 H15B 0.9900
C16 H16A 0.9900
C16 H16B 0.9900
C19 H19A 0.9800
C19 H19B 0.9800
C19 H19C 0.9800
Bi1 Cl1 2.6312(13)
Bi1 Cl2 2.6641(12)
Bi1 Cl3 2.7122(11)
Bi1 Cl4 2.7286(13)
Bi1 Cl5 2.7314(13)
Bi1 Cl6 2.7984(12)
O3 N19 1.218(6)
O4 N19 1.220(6)
O5 N19 1.276(6)
O1 H11 0.85(2)
O1 H12 0.85(2)
O2 H21 0.86(2)
O2 H22 0.86(2)

loop_
_geom_hbond_atom_site_label_D
_geom_hbond_atom_site_label_H
_geom_hbond_atom_site_label_A
_geom_hbond_site_symmetry_A
_geom_hbond_distance_DH
_geom_hbond_distance_HA
_geom_hbond_distance_DA
_geom_hbond_angle_DHA
N1 H1N Cl6 2_766 0.89(4) 2.54(3) 3.379(6) 158(7)
N2 H2N Cl6 2_666 0.88(5) 2.58(5) 3.406(5) 156(6)
N3 H3N S2 . 0.89(5) 2.23(6) 3.019(6) 148(7)
N4 H4N O2 . 0.91(7) 1.74(7) 2.608(7) 160(7)
N7 H7A S2 1_455 0.91(6) 2.46(7) 3.296(6) 155(6)
N7 H7B O1 2_665 0.90(4) 1.97(5) 2.842(8) 162(6)
N8 H8A Cl5 2_665 0.89(5) 2.83(6) 3.550(5) 140(5)
O1 H11 Cl5 . 0.84(6) 2.39(6) 3.138(5) 149(6)
N11 H11N O1 2_656 0.89(2) 1.83(3) 2.703(6) 170(9)
O1 H12 Cl4 1_655 0.85(6) 2.27(5) 3.116(5) 172(7)
N12 H12N O3 2_666 0.88(6) 1.99(7) 2.835(6) 162(6)
N12 H12N O4 2_666 0.88(6) 2.58(6) 3.307(8) 142(5)
N13 H13N S4 . 0.88(3) 2.27(6) 3.025(4) 144(7)
N14 H14N O3 2_566 0.87(6) 1.91(6) 2.772(5) 175(5)
N14 H14N O5 2_566 0.87(6) 2.43(8) 2.960(7) 120(7)
N17 H17A S4 1_455 0.87(6) 2.60(6) 3.423(5) 159(6)
N17 H17B Cl3 1_455 0.87(3) 2.52(5) 3.337(5) 158(6)
N18 H18A Cl2 . 0.87(5) 2.56(7) 3.304(5) 144(5)
N18 H18B Cl3 . 0.88(4) 2.59(7) 3.332(5) 143(7)
O2 H21 Cl4 . 0.86(4) 2.62(6) 3.326(5) 139(6)
O2 H21 S2 1_455 0.86(4) 2.59(8) 3.168(5) 126(7)
O2 H22 O4 . 0.86(3) 2.52(5) 3.227(7) 139(7)
O2 H22 O5 . 0.86(3) 1.88(5) 2.717(6) 162(9)

loop_
_geom_torsion_atom_site_label_1
_geom_torsion_atom_site_label_2
_geom_torsion_atom_site_label_3
_geom_torsion_atom_site_label_4
_geom_torsion
C8 N5 N6 C7 -0.3(6)
C8 N5 N6 C10 -172.7(5)
C2 N1 C1 C3 0.1(7)
C2 N1 C1 C9 177.0(5)
C1 N1 C2 N2 0.3(7)
C3 N2 C2 N1 -0.5(7)
N1 C1 C3 N2 -0.4(6)
C9 C1 C3 N2 -176.9(6)
N1 C1 C3 C4 178.3(5)
C9 C1 C3 C4 1.8(10)
C2 N2 C3 C1 0.6(6)
C2 N2 C3 C4 -178.2(5)
C1 C3 C4 S1 -91.1(6)
N2 C3 C4 S1 87.4(5)
C5 S1 C4 C3 -147.7(4)
C4 S1 C5 C6 -71.8(5)
C7 N3 C6 C5 -94.9(6)
S1 C5 C6 N3 -61.7(6)
C6 N3 C7 N4 -9.9(9)
C6 N3 C7 N6 171.2(5)
C8 N4 C7 N3 179.7(6)
C8 N4 C7 N6 -1.2(6)
C10 N6 C7 N3 -8.8(10)
N5 N6 C7 N3 -180.0(5)
C10 N6 C7 N4 172.1(6)
N5 N6 C7 N4 0.9(6)
N6 N5 C8 N7 179.9(6)
N6 N5 C8 N4 -0.5(7)
C7 N4 C8 N5 1.1(7)
C7 N4 C8 N7 -179.3(6)
C7 N6 C10 N8 -179.0(6)
N5 N6 C10 N8 -8.3(8)
C7 N6 C10 S2 2.1(9)
N5 N6 C10 S2 172.8(4)
C18 N15 N16 C17 -1.2(5)
C18 N15 N16 C20 -176.5(4)
C12 N11 C11 C13 0.2(6)
C12 N11 C11 C19 179.2(5)
C11 N11 C12 N12 -0.3(6)
C13 N12 C12 N11 0.3(6)
N11 C11 C13 N12 0.1(5)
C19 C11 C13 N12 -178.9(5)
N11 C11 C13 C14 174.8(5)
C19 C11 C13 C14 -4.1(10)
C12 N12 C13 C11 -0.2(6)
C12 N12 C13 C14 -175.6(5)
C11 C13 C14 S3 -110.4(6)
N12 C13 C14 S3 63.7(6)
C15 S3 C14 C13 70.6(5)
C14 S3 C15 C16 -83.8(5)
C17 N13 C16 C15 -105.3(6)
S3 C15 C16 N13 -48.5(6)
C16 N13 C17 N14 0.8(8)
C16 N13 C17 N16 -179.1(5)
C18 N14 C17 N13 178.9(5)
C18 N14 C17 N16 -1.2(5)
C20 N16 C17 N13 -4.0(8)
N15 N16 C17 N13 -178.6(5)
C20 N16 C17 N14 176.1(5)
N15 N16 C17 N14 1.5(5)
N16 N15 C18 N17 -179.7(6)
N16 N15 C18 N14 0.4(6)
C17 N14 C18 N15 0.5(6)
C17 N14 C18 N17 -179.3(5)
C17 N16 C20 N18 -177.0(5)
N15 N16 C20 N18 -2.8(6)
C17 N16 C20 S4 3.7(7)
N15 N16 C20 S4 177.9(3)
